data_2238559
loop_
_publ_author_name
'Correia Bicho, Bruno A.'
'Bolli, Christoph'
'Jenne, Carsten'
'Seeger, Helene'

_publ_section_title
;
 A second polymorph of bis(triphenyl-\l^5^-phosphanylidene)ammonium
 chloride--boric acid adduct
;
_journal_coeditor_code SU2629
_journal_issue 9
_journal_name_full 'Acta Crystallographica Section E'
_journal_page_first o1435
_journal_page_last o1436
_journal_paper_doi 10.1107/S1600536813020886
_journal_volume 69
_journal_year 2013
_chemical_formula_iupac 'C36 H30 N P2 +, Cl -, B H3 O3'
_chemical_formula_moiety 'C36 H30 N P2 +, Cl -, B H3 O3'
_chemical_formula_sum 'C36 H33 B Cl N O3 P2'
_chemical_formula_weight 635.83
_chemical_name_systematic
;
Bis(triphenyl-\l^5^-phosphanylidene)ammonium chloride--boric acid (1/1)
;
_space_group_IT_number 2
_symmetry_cell_setting triclinic
_symmetry_space_group_name_Hall '-P 1'
_symmetry_space_group_name_H-M 'P -1'
_atom_sites_solution_hydrogens geom
_atom_sites_solution_primary direct
_atom_sites_solution_secondary difmap
_audit_creation_method
;
  Olex2 1.2
  (compiled Apr 23 2013 17:54:37, GUI svn.r4466)
;
_cell_angle_alpha 107.244(2)
_cell_angle_beta 105.648(2)
_cell_angle_gamma 93.2742(19)
_cell_formula_units_Z 2
_cell_length_a 10.7720(2)
_cell_length_b 11.4243(3)
_cell_length_c 14.3507(4)
_cell_measurement_reflns_used 6049
_cell_measurement_temperature 150(2)
_cell_measurement_theta_max 1.8820
_cell_measurement_theta_min 29.9660
_cell_volume 1606.00(7)
_computing_cell_refinement
;
CrysAlis PRO (Agilent, 2013)
;
_computing_data_collection
;
CrysAlis PRO (Agilent, 2013)
;
_computing_data_reduction
;
CrysAlis PRO (Agilent, 2013)
;
_computing_molecular_graphics
;
DIAMOND (Brandenburg <i>et al.</i>, 2012)
;
_computing_publication_material
;
OLEX2 (Dolomanov <i>et al.</i>, 2009)
;
_computing_structure_refinement
;
SHELXL2013 (Sheldrick, 2008)
;
_computing_structure_solution
;
SHELXS97 (Sheldrick, 2008)
;
_diffrn_ambient_temperature 150.0
_diffrn_detector_area_resol_mean 16.2705
_diffrn_measured_fraction_theta_full 1.000
_diffrn_measured_fraction_theta_max 0.859
_diffrn_measurement_device_type 'Agilent Xcalibur (Eos, Gemini ultra)'
_diffrn_measurement_method '\w scans'
_diffrn_radiation_monochromator graphite
_diffrn_radiation_type MoK\a
_diffrn_radiation_wavelength 0.71073
_diffrn_reflns_av_R_equivalents 0.0225
_diffrn_reflns_limit_h_max 10
_diffrn_reflns_limit_h_min -14
_diffrn_reflns_limit_k_max 15
_diffrn_reflns_limit_k_min -14
_diffrn_reflns_limit_l_max 20
_diffrn_reflns_limit_l_min -20
_diffrn_reflns_number 14941
_diffrn_reflns_theta_full 28.30
_diffrn_reflns_theta_max 30.91
_diffrn_reflns_theta_min 1.89
_exptl_absorpt_coefficient_mu 0.256
_exptl_absorpt_correction_T_max 1.00000
_exptl_absorpt_correction_T_min 0.25567
_exptl_absorpt_correction_type multi-scan
_exptl_absorpt_process_details
;
(CrysAlis PRO; Agilent, 2013)
;
_exptl_crystal_colour colourless
_exptl_crystal_density_diffrn 1.315
_exptl_crystal_density_method 'not measured'
_exptl_crystal_description block
_exptl_crystal_F_000 664
_exptl_crystal_size_max 0.18
_exptl_crystal_size_mid 0.14
_exptl_crystal_size_min 0.10
_refine_diff_density_max 0.495
_refine_diff_density_min -0.347
_refine_ls_extinction_method none
_refine_ls_goodness_of_fit_ref 1.039
_refine_ls_hydrogen_treatment mixed
_refine_ls_matrix_type full
_refine_ls_number_parameters 409
_refine_ls_number_reflns 8731
_refine_ls_number_restraints 0
_refine_ls_restrained_S_all 1.039
_refine_ls_R_factor_all 0.0582
_refine_ls_R_factor_gt 0.0405
_refine_ls_shift/su_max 0.001
_refine_ls_shift/su_mean 0.000
_refine_ls_structure_factor_coef Fsqd
_refine_ls_weighting_details 'calc w=1/[\s^2^(Fo^2^)+(0.0401P)^2^+0.4455P] where P=(Fo^2^+2Fc^2^)/3'
_refine_ls_weighting_scheme calc
_refine_ls_wR_factor_gt 0.0898
_refine_ls_wR_factor_ref 0.0984
_reflns_number_gt 6913
_reflns_number_total 8731
_reflns_threshold_expression I>2sigma(I)
_cod_data_source_file su2629.cif
_cod_data_source_block I
_cod_original_cell_volume 1605.99(7)
_cod_database_code 2238559
_cod_database_fobs_code 2238559

loop_
_space_group_symop_id
_space_group_symop_operation_xyz
1 'x, y, z'
2 '-x, -y, -z'

loop_
_atom_site_type_symbol
_atom_site_label
_atom_site_fract_x
_atom_site_fract_y
_atom_site_fract_z
_atom_site_U_iso_or_equiv
_atom_site_adp_type
_atom_site_calc_flag
_atom_site_refinement_flags
_atom_site_occupancy
_atom_site_symmetry_multiplicity
P P2 0.64033(4) 0.84597(3) 0.28032(3) 0.01673(9) Uani d . 1 1
P P1 0.49238(4) 0.60975(3) 0.26011(3) 0.01533(8) Uani d . 1 1
N N1 0.61330(12) 0.70542(11) 0.27330(10) 0.0187(3) Uani d . 1 1
C C7 0.34257(14) 0.61496(13) 0.16954(11) 0.0171(3) Uani d . 1 1
C C19 0.73612(14) 0.85848(13) 0.19766(11) 0.0177(3) Uani d . 1 1
C C25 0.73552(15) 0.94085(14) 0.40702(11) 0.0206(3) Uani d . 1 1
C C1 0.53257(14) 0.45674(13) 0.21385(11) 0.0173(3) Uani d . 1 1
C C13 0.45827(14) 0.62377(13) 0.37872(11) 0.0178(3) Uani d . 1 1
C C6 0.43562(16) 0.35398(14) 0.17729(12) 0.0229(3) Uani d . 1 1
H H6 0.3478 0.3649 0.1734 0.027 Uiso calc R 1 1
C C21 0.86818(16) 0.98473(16) 0.14146(13) 0.0263(3) Uani d . 1 1
H H21 0.9109 1.0634 0.1486 0.032 Uiso calc R 1 1
C C10 0.11519(16) 0.62679(15) 0.02598(12) 0.0253(3) Uani d . 1 1
H H10 0.0378 0.6313 -0.0230 0.030 Uiso calc R 1 1
C C8 0.32793(15) 0.56684(14) 0.06508(12) 0.0217(3) Uani d . 1 1
H H8 0.3962 0.5303 0.0427 0.026 Uiso calc R 1 1
C C24 0.74587(15) 0.75343(14) 0.12204(12) 0.0225(3) Uani d . 1 1
H H24 0.7052 0.6743 0.1157 0.027 Uiso calc R 1 1
C C20 0.79778(15) 0.97397(14) 0.20726(12) 0.0219(3) Uani d . 1 1
H H20 0.7916 1.0457 0.2592 0.026 Uiso calc R 1 1
C C26 0.82218(15) 0.88565(15) 0.46632(12) 0.0237(3) Uani d . 1 1
H H26 0.8255 0.7994 0.4412 0.028 Uiso calc R 1 1
C C12 0.24218(15) 0.66948(15) 0.20093(12) 0.0225(3) Uani d . 1 1
H H12 0.2513 0.7033 0.2718 0.027 Uiso calc R 1 1
C C3 0.69251(16) 0.32136(15) 0.18846(13) 0.0265(3) Uani d . 1 1
H H3 0.7801 0.3098 0.1918 0.032 Uiso calc R 1 1
C C14 0.35051(15) 0.55110(15) 0.38051(12) 0.0242(3) Uani d . 1 1
H H14 0.2924 0.4959 0.3186 0.029 Uiso calc R 1 1
C C4 0.59580(17) 0.21979(14) 0.15264(13) 0.0275(4) Uani d . 1 1
H H4 0.6174 0.1385 0.1320 0.033 Uiso calc R 1 1
C C32 0.43908(15) 0.89028(15) 0.13559(13) 0.0252(3) Uani d . 1 1
H H32 0.4843 0.8532 0.0887 0.030 Uiso calc R 1 1
C C2 0.66115(15) 0.44051(14) 0.21962(12) 0.0212(3) Uani d . 1 1
H H2 0.7273 0.5105 0.2447 0.025 Uiso calc R 1 1
C C18 0.54362(17) 0.70184(14) 0.46993(12) 0.0261(3) Uani d . 1 1
H H18 0.6175 0.7508 0.4693 0.031 Uiso calc R 1 1
C C16 0.41352(17) 0.63913(15) 0.56316(13) 0.0271(3) Uani d . 1 1
H H16 0.3973 0.6457 0.6262 0.033 Uiso calc R 1 1
C C11 0.12891(16) 0.67475(16) 0.12927(13) 0.0274(3) Uani d . 1 1
H H11 0.0604 0.7115 0.1512 0.033 Uiso calc R 1 1
C C15 0.32914(16) 0.56022(16) 0.47325(13) 0.0275(3) Uani d . 1 1
H H15 0.2556 0.5115 0.4747 0.033 Uiso calc R 1 1
C C23 0.81557(15) 0.76481(16) 0.05559(12) 0.0261(3) Uani d . 1 1
H H23 0.8217 0.6933 0.0034 0.031 Uiso calc R 1 1
C C31 0.49389(15) 0.90944(13) 0.23950(12) 0.0211(3) Uani d . 1 1
C C36 0.42608(17) 0.96328(15) 0.30771(14) 0.0295(4) Uani d . 1 1
H H36 0.4609 0.9743 0.3785 0.035 Uiso calc R 1 1
C C9 0.21448(16) 0.57221(15) -0.00586(12) 0.0255(3) Uani d . 1 1
H H9 0.2046 0.5382 -0.0769 0.031 Uiso calc R 1 1
C C22 0.87572(15) 0.87948(16) 0.06513(13) 0.0266(3) Uani d . 1 1
H H22 0.9226 0.8865 0.0192 0.032 Uiso calc R 1 1
C C29 0.81699(19) 1.13927(16) 0.53898(14) 0.0339(4) Uani d . 1 1
H H29 0.8165 1.2261 0.5637 0.041 Uiso calc R 1 1
C C28 0.90074(18) 1.08346(18) 0.59779(14) 0.0364(4) Uani d . 1 1
H H28 0.9569 1.1320 0.6633 0.044 Uiso calc R 1 1
C C5 0.46804(17) 0.23583(14) 0.14666(13) 0.0277(4) Uani d . 1 1
H H5 0.4022 0.1656 0.1214 0.033 Uiso calc R 1 1
C C27 0.90334(17) 0.95721(18) 0.56189(13) 0.0320(4) Uani d . 1 1
H H27 0.9610 0.9195 0.6030 0.038 Uiso calc R 1 1
C C30 0.73351(17) 1.06866(14) 0.44378(13) 0.0267(3) Uani d . 1 1
H H30 0.6752 1.1069 0.4036 0.032 Uiso calc R 1 1
C C17 0.52151(19) 0.70874(15) 0.56217(13) 0.0310(4) Uani d . 1 1
H H17 0.5809 0.7615 0.6246 0.037 Uiso calc R 1 1
C C35 0.30674(18) 1.00078(16) 0.27085(18) 0.0386(5) Uani d . 1 1
H H35 0.2615 1.0397 0.3173 0.046 Uiso calc R 1 1
C C34 0.25385(17) 0.98210(16) 0.16809(17) 0.0383(5) Uani d . 1 1
H H34 0.1727 1.0084 0.1439 0.046 Uiso calc R 1 1
C C33 0.31852(17) 0.92524(17) 0.10030(16) 0.0337(4) Uani d . 1 1
H H33 0.2805 0.9099 0.0291 0.040 Uiso calc R 1 1
Cl Cl1 0.08761(5) 0.28422(4) 0.19113(3) 0.03497(11) Uani d . 1 1
O O2 0.01672(13) 0.41861(12) 0.38407(10) 0.0308(3) Uani d . 1 1
O O3 -0.04705(13) 0.61727(12) 0.42973(11) 0.0362(3) Uani d . 1 1
O O1 -0.00992(14) 0.54155(15) 0.27226(11) 0.0380(3) Uani d . 1 1
B B1 -0.01301(18) 0.52440(19) 0.36165(15) 0.0277(4) Uani d . 1 1
H H2O 0.036(2) 0.370(2) 0.340(2) 0.063(8) Uiso d . 1 1
H H1O 0.009(3) 0.481(3) 0.243(2) 0.065(9) Uiso d . 1 1
H H3O -0.038(2) 0.606(2) 0.487(2) 0.066(8) Uiso d . 1 1

loop_
_atom_site_aniso_label
_atom_site_aniso_U_11
_atom_site_aniso_U_22
_atom_site_aniso_U_33
_atom_site_aniso_U_12
_atom_site_aniso_U_13
_atom_site_aniso_U_23
P2 0.01776(18) 0.01352(17) 0.02030(19) 0.00226(13) 0.00854(15) 0.00497(14)
P1 0.01602(18) 0.01386(16) 0.01754(18) 0.00255(13) 0.00670(14) 0.00562(13)
N1 0.0181(6) 0.0151(6) 0.0242(6) 0.0017(5) 0.0081(5) 0.0069(5)
C7 0.0170(7) 0.0149(6) 0.0208(7) 0.0015(5) 0.0064(6) 0.0076(5)
C19 0.0159(7) 0.0189(7) 0.0203(7) 0.0039(5) 0.0065(6) 0.0080(6)
C25 0.0227(8) 0.0183(7) 0.0215(7) -0.0009(6) 0.0119(6) 0.0033(6)
C1 0.0201(7) 0.0158(6) 0.0176(7) 0.0029(5) 0.0069(6) 0.0065(5)
C13 0.0197(7) 0.0173(7) 0.0198(7) 0.0060(5) 0.0081(6) 0.0086(6)
C6 0.0221(8) 0.0191(7) 0.0272(8) 0.0013(6) 0.0073(6) 0.0075(6)
C21 0.0246(8) 0.0280(8) 0.0301(9) 0.0000(6) 0.0090(7) 0.0149(7)
C10 0.0215(8) 0.0283(8) 0.0256(8) 0.0030(6) 0.0031(7) 0.0118(7)
C8 0.0243(8) 0.0222(7) 0.0212(7) 0.0064(6) 0.0105(6) 0.0071(6)
C24 0.0208(7) 0.0211(7) 0.0250(8) 0.0024(6) 0.0095(6) 0.0044(6)
C20 0.0231(8) 0.0198(7) 0.0243(8) 0.0021(6) 0.0081(6) 0.0086(6)
C26 0.0226(8) 0.0237(8) 0.0248(8) 0.0003(6) 0.0108(6) 0.0051(6)
C12 0.0221(8) 0.0272(8) 0.0206(7) 0.0071(6) 0.0089(6) 0.0084(6)
C3 0.0264(8) 0.0263(8) 0.0317(9) 0.0113(7) 0.0141(7) 0.0104(7)
C14 0.0195(7) 0.0304(8) 0.0240(8) 0.0008(6) 0.0067(6) 0.0109(7)
C4 0.0391(10) 0.0159(7) 0.0297(9) 0.0104(7) 0.0134(8) 0.0066(6)
C32 0.0217(8) 0.0224(7) 0.0354(9) 0.0054(6) 0.0098(7) 0.0138(7)
C2 0.0205(7) 0.0198(7) 0.0247(8) 0.0032(6) 0.0088(6) 0.0073(6)
C18 0.0329(9) 0.0198(7) 0.0246(8) -0.0035(6) 0.0090(7) 0.0067(6)
C16 0.0387(10) 0.0288(8) 0.0242(8) 0.0148(7) 0.0174(7) 0.0146(7)
C11 0.0217(8) 0.0353(9) 0.0290(9) 0.0107(7) 0.0097(7) 0.0126(7)
C15 0.0235(8) 0.0371(9) 0.0307(9) 0.0070(7) 0.0129(7) 0.0190(7)
C23 0.0217(8) 0.0320(8) 0.0251(8) 0.0071(7) 0.0111(7) 0.0058(7)
C31 0.0203(7) 0.0145(6) 0.0319(8) 0.0035(5) 0.0122(7) 0.0080(6)
C36 0.0273(9) 0.0231(8) 0.0404(10) 0.0021(7) 0.0186(8) 0.0064(7)
C9 0.0313(9) 0.0259(8) 0.0196(8) 0.0051(7) 0.0074(7) 0.0077(6)
C22 0.0201(8) 0.0396(9) 0.0264(8) 0.0059(7) 0.0109(7) 0.0160(7)
C29 0.0424(11) 0.0232(8) 0.0322(9) -0.0050(7) 0.0223(8) -0.0050(7)
C28 0.0334(10) 0.0421(10) 0.0231(9) -0.0109(8) 0.0128(8) -0.0055(8)
C5 0.0313(9) 0.0164(7) 0.0326(9) -0.0011(6) 0.0086(7) 0.0058(6)
C27 0.0265(9) 0.0433(10) 0.0245(8) -0.0006(7) 0.0084(7) 0.0088(7)
C30 0.0313(9) 0.0202(7) 0.0301(9) 0.0017(6) 0.0165(7) 0.0042(6)
C17 0.0456(11) 0.0235(8) 0.0199(8) -0.0004(7) 0.0083(8) 0.0040(6)
C35 0.0281(9) 0.0234(8) 0.0701(14) 0.0062(7) 0.0302(10) 0.0091(9)
C34 0.0204(8) 0.0271(9) 0.0725(15) 0.0071(7) 0.0147(9) 0.0223(9)
C33 0.0240(8) 0.0301(9) 0.0498(11) 0.0045(7) 0.0061(8) 0.0213(8)
Cl1 0.0384(2) 0.0343(2) 0.0308(2) 0.00153(18) 0.01415(19) 0.00595(18)
O2 0.0378(7) 0.0278(6) 0.0289(7) 0.0064(5) 0.0132(6) 0.0089(5)
O3 0.0450(8) 0.0345(7) 0.0383(8) 0.0161(6) 0.0178(6) 0.0185(6)
O1 0.0394(8) 0.0480(9) 0.0370(8) 0.0125(7) 0.0168(6) 0.0230(7)
B1 0.0202(9) 0.0330(10) 0.0306(10) 0.0019(7) 0.0061(8) 0.0132(8)

loop_
_atom_type_symbol
_atom_type_description
_atom_type_scat_dispersion_real
_atom_type_scat_dispersion_imag
_atom_type_scat_source
C C 0.0033 0.0016 'International Tables Vol C Tables 4.2.6.8 and 6.1.1.4'
H H 0.0000 0.0000 'International Tables Vol C Tables 4.2.6.8 and 6.1.1.4'
B B 0.0013 0.0007 'International Tables Vol C Tables 4.2.6.8 and 6.1.1.4'
N N 0.0061 0.0033 'International Tables Vol C Tables 4.2.6.8 and 6.1.1.4'
O O 0.0106 0.0060 'International Tables Vol C Tables 4.2.6.8 and 6.1.1.4'
P P 0.1023 0.0942 'International Tables Vol C Tables 4.2.6.8 and 6.1.1.4'
Cl Cl 0.1484 0.1585 'International Tables Vol C Tables 4.2.6.8 and 6.1.1.4'

loop_
_geom_angle_atom_site_label_1
_geom_angle_atom_site_label_2
_geom_angle_atom_site_label_3
_geom_angle
N1 P2 C19 109.24(7)
N1 P2 C25 111.46(7)
N1 P2 C31 113.23(7)
C19 P2 C31 106.52(7)
C25 P2 C19 105.98(7)
C25 P2 C31 110.02(7)
N1 P1 C7 115.63(7)
N1 P1 C1 107.25(7)
N1 P1 C13 112.91(7)
C7 P1 C1 106.21(7)
C7 P1 C13 107.10(7)
C1 P1 C13 107.25(6)
P1 N1 P2 137.28(8)
C8 C7 P1 119.31(11)
C12 C7 P1 121.57(11)
C12 C7 C8 119.08(14)
C24 C19 P2 120.08(11)
C24 C19 C20 119.75(13)
C20 C19 P2 120.15(11)
C26 C25 P2 117.86(11)
C26 C25 C30 119.66(15)
C30 C25 P2 122.24(13)
C6 C1 P1 119.74(11)
C2 C1 P1 120.12(11)
C2 C1 C6 120.05(14)
C14 C13 P1 120.66(12)
C18 C13 P1 119.79(11)
C18 C13 C14 119.44(14)
C1 C6 H6 120.2
C5 C6 C1 119.65(15)
C5 C6 H6 120.2
C20 C21 H21 120.3
C20 C21 C22 119.44(15)
C22 C21 H21 120.3
C11 C10 H10 120.1
C11 C10 C9 119.81(15)
C9 C10 H10 120.1
C7 C8 H8 119.9
C9 C8 C7 120.24(14)
C9 C8 H8 119.9
C19 C24 H24 120.2
C19 C24 C23 119.66(14)
C23 C24 H24 120.2
C19 C20 H20 119.8
C21 C20 C19 120.40(14)
C21 C20 H20 119.8
C25 C26 H26 120.1
C27 C26 C25 119.73(16)
C27 C26 H26 120.1
C7 C12 H12 119.9
C11 C12 C7 120.28(14)
C11 C12 H12 119.9
C4 C3 H3 120.1
C4 C3 C2 119.82(15)
C2 C3 H3 120.1
C13 C14 H14 120.2
C15 C14 C13 119.55(15)
C15 C14 H14 120.2
C3 C4 H4 119.8
C5 C4 C3 120.42(14)
C5 C4 H4 119.8
C31 C32 H32 119.9
C33 C32 H32 119.9
C33 C32 C31 120.22(16)
C1 C2 C3 119.79(14)
C1 C2 H2 120.1
C3 C2 H2 120.1
C13 C18 H18 119.9
C13 C18 C17 120.21(15)
C17 C18 H18 119.9
C15 C16 H16 119.9
C15 C16 C17 120.25(15)
C17 C16 H16 119.9
C10 C11 C12 120.26(15)
C10 C11 H11 119.9
C12 C11 H11 119.9
C14 C15 H15 119.7
C16 C15 C14 120.51(15)
C16 C15 H15 119.7
C24 C23 H23 119.9
C22 C23 C24 120.30(15)
C22 C23 H23 119.9
C32 C31 P2 118.76(12)
C32 C31 C36 119.40(15)
C36 C31 P2 121.35(13)
C31 C36 H36 120.3
C35 C36 C31 119.35(18)
C35 C36 H36 120.3
C10 C9 H9 119.8
C8 C9 C10 120.32(15)
C8 C9 H9 119.8
C21 C22 H22 119.8
C23 C22 C21 120.45(14)
C23 C22 H22 119.8
C28 C29 H29 120.0
C28 C29 C30 120.07(16)
C30 C29 H29 120.0
C29 C28 H28 119.8
C29 C28 C27 120.40(17)
C27 C28 H28 119.8
C6 C5 H5 119.9
C4 C5 C6 120.27(15)
C4 C5 H5 119.9
C26 C27 H27 119.9
C28 C27 C26 120.29(18)
C28 C27 H27 119.9
C25 C30 H30 120.1
C29 C30 C25 119.83(17)
C29 C30 H30 120.1
C18 C17 H17 120.0
C16 C17 C18 120.01(16)
C16 C17 H17 120.0
C36 C35 H35 119.6
C34 C35 C36 120.74(17)
C34 C35 H35 119.6
C35 C34 H34 120.0
C35 C34 C33 119.96(17)
C33 C34 H34 120.0
C32 C33 H33 119.9
C34 C33 C32 120.27(18)
C34 C33 H33 119.9
H2O Cl1 H1O 53.1(9)
B1 O2 H2O 112.3(19)
B1 O3 H3O 113.2(17)
B1 O1 H1O 103(2)
O3 B1 O2 120.11(16)
O3 B1 O1 117.20(17)
O1 B1 O2 122.69(17)

loop_
_geom_bond_atom_site_label_1
_geom_bond_atom_site_label_2
_geom_bond_distance
P1 N1 1.5839(12)
P2 N1 1.5836(12)
P2 C19 1.7990(15)
P2 C25 1.7976(16)
P2 C31 1.8004(16)
P1 C7 1.7951(15)
P1 C1 1.7993(14)
P1 C13 1.8001(14)
C7 C8 1.396(2)
C7 C12 1.391(2)
C19 C24 1.390(2)
C19 C20 1.394(2)
C25 C26 1.396(2)
C25 C30 1.401(2)
C1 C6 1.394(2)
C1 C2 1.391(2)
C13 C14 1.399(2)
C13 C18 1.385(2)
C6 H6 0.9500
C6 C5 1.386(2)
C21 H21 0.9500
C21 C20 1.388(2)
C21 C22 1.389(2)
C10 H10 0.9500
C10 C11 1.382(2)
C10 C9 1.383(2)
C8 H8 0.9500
C8 C9 1.381(2)
C24 H24 0.9500
C24 C23 1.392(2)
C20 H20 0.9500
C26 H26 0.9500
C26 C27 1.386(2)
C12 H12 0.9500
C12 C11 1.385(2)
C3 H3 0.9500
C3 C4 1.384(2)
C3 C2 1.393(2)
C14 H14 0.9500
C14 C15 1.386(2)
C4 H4 0.9500
C4 C5 1.382(2)
C32 H32 0.9500
C32 C31 1.392(2)
C32 C33 1.388(2)
C2 H2 0.9500
C18 H18 0.9500
C18 C17 1.388(2)
C16 H16 0.9500
C16 C15 1.374(2)
C16 C17 1.377(2)
C11 H11 0.9500
C15 H15 0.9500
C23 H23 0.9500
C23 C22 1.380(2)
C31 C36 1.396(2)
C36 H36 0.9500
C36 C35 1.395(3)
C9 H9 0.9500
C22 H22 0.9500
C29 H29 0.9500
C29 C28 1.381(3)
C29 C30 1.388(2)
C28 H28 0.9500
C28 C27 1.385(3)
C5 H5 0.9500
C27 H27 0.9500
C30 H30 0.9500
C17 H17 0.9500
C35 H35 0.9500
C35 C34 1.375(3)
C34 H34 0.9500
C34 C33 1.377(3)
C33 H33 0.9500
Cl1 H2O 2.30(3)
Cl1 H1O 2.42(3)
O1 B1 1.362(2)
O2 B1 1.373(2)
O2 H2O 0.79(3)
O3 B1 1.356(2)
O3 H3O 0.86(3)
O1 H1O 0.77(3)

loop_
_geom_hbond_atom_site_label_D
_geom_hbond_atom_site_label_H
_geom_hbond_atom_site_label_A
_geom_hbond_site_symmetry_A
_geom_hbond_distance_DH
_geom_hbond_distance_HA
_geom_hbond_distance_DA
_geom_hbond_angle_DHA
O3 H3O O2 2_566 0.86(3) 1.90(3) 2.7585(19) 180(3)
O2 H2O Cl1 . 0.79(3) 2.30(3) 3.0595(14) 161(3)
O1 H1O Cl1 . 0.77(3) 2.42(3) 3.1757(17) 166(3)

loop_
_geom_torsion_atom_site_label_1
_geom_torsion_atom_site_label_2
_geom_torsion_atom_site_label_3
_geom_torsion_atom_site_label_4
_geom_torsion
P2 C19 C24 C23 177.23(12)
P2 C19 C20 C21 -177.83(12)
P2 C25 C26 C27 175.93(12)
P2 C25 C30 C29 -174.63(12)
P2 C31 C36 C35 -174.05(12)
P1 C7 C8 C9 -178.67(12)
P1 C7 C12 C11 178.46(12)
P1 C1 C6 C5 -176.66(12)
P1 C1 C2 C3 176.75(12)
P1 C13 C14 C15 177.56(12)
P1 C13 C18 C17 -176.87(13)
N1 P2 C19 C24 16.53(15)
N1 P2 C19 C20 -165.31(12)
N1 P2 C25 C26 29.30(14)
N1 P2 C25 C30 -156.36(12)
N1 P2 C31 C32 -84.03(13)
N1 P2 C31 C36 87.85(14)
N1 P1 C7 C8 73.96(13)
N1 P1 C7 C12 -103.90(13)
N1 P1 C1 C6 -168.15(12)
N1 P1 C1 C2 15.29(14)
N1 P1 C13 C14 176.53(12)
N1 P1 C13 C18 -7.31(15)
C7 P1 N1 P2 41.23(15)
C7 P1 C1 C6 -43.96(13)
C7 P1 C1 C2 139.48(12)
C7 P1 C13 C14 48.12(14)
C7 P1 C13 C18 -135.73(13)
C7 C8 C9 C10 0.9(2)
C7 C12 C11 C10 -0.6(2)
C19 P2 N1 P1 -133.27(12)
C19 P2 C25 C26 -89.45(13)
C19 P2 C25 C30 84.89(14)
C19 P2 C31 C32 36.06(14)
C19 P2 C31 C36 -152.05(12)
C19 C24 C23 C22 0.6(2)
C25 P2 N1 P1 109.95(13)
C25 P2 C19 C24 136.73(13)
C25 P2 C19 C20 -45.10(14)
C25 P2 C31 C32 150.50(12)
C25 P2 C31 C36 -37.61(14)
C25 C26 C27 C28 -1.4(2)
C1 P1 N1 P2 159.47(11)
C1 P1 C7 C8 -44.85(13)
C1 P1 C7 C12 137.28(12)
C1 P1 C13 C14 -65.54(14)
C1 P1 C13 C18 110.61(13)
C1 C6 C5 C4 0.3(2)
C13 P1 N1 P2 -82.61(13)
C13 P1 C7 C8 -159.22(11)
C13 P1 C7 C12 22.92(14)
C13 P1 C1 C6 70.30(13)
C13 P1 C1 C2 -106.26(13)
C13 C14 C15 C16 -0.6(2)
C13 C18 C17 C16 -0.9(3)
C6 C1 C2 C3 0.2(2)
C8 C7 C12 C11 0.6(2)
C24 C19 C20 C21 0.3(2)
C24 C23 C22 C21 0.4(3)
C20 C19 C24 C23 -0.9(2)
C20 C21 C22 C23 -1.0(2)
C26 C25 C30 C29 -0.4(2)
C12 C7 C8 C9 -0.8(2)
C3 C4 C5 C6 -0.5(3)
C14 C13 C18 C17 -0.7(2)
C4 C3 C2 C1 -0.5(2)
C32 C31 C36 C35 -2.2(2)
C2 C1 C6 C5 -0.1(2)
C2 C3 C4 C5 0.6(2)
C18 C13 C14 C15 1.4(2)
C11 C10 C9 C8 -0.8(2)
C15 C16 C17 C18 1.7(3)
C31 P2 N1 P1 -14.74(15)
C31 P2 C19 C24 -106.11(13)
C31 P2 C19 C20 72.05(14)
C31 P2 C25 C26 155.77(12)
C31 P2 C25 C30 -29.89(15)
C31 C32 C33 C34 1.7(2)
C31 C36 C35 C34 1.8(3)
C36 C35 C34 C33 0.3(3)
C9 C10 C11 C12 0.7(3)
C22 C21 C20 C19 0.6(2)
C29 C28 C27 C26 0.2(3)
C28 C29 C30 C25 -0.7(2)
C30 C25 C26 C27 1.4(2)
C30 C29 C28 C27 0.8(3)
C17 C16 C15 C14 -1.0(3)
C35 C34 C33 C32 -2.1(3)
C33 C32 C31 P2 172.50(12)
C33 C32 C31 C36 0.5(2)
